data_1508218
loop_
_publ_author_name
'Bhowmika, Prasanta'
'Janaa, Subrata'
'Janab, Partha Pratim'
'Harmsb, Klaus'
'Chattopadhyay, Shouvik'

_publ_section_title
;
 Anion mediated diversity in the H-bonded assembly of a series of
 heteronuclear copper(II)/sodium(I) compounds
;
_journal_name_full
;
Inorganica Chimica Acta
;
_journal_page_first 53
_journal_page_last 60
_journal_paper_doi 10.1016/j.ica.2012.03.044
_journal_volume 390
_journal_year 2012
_chemical_formula_moiety 'C19 H22 Cu N3 Na O8'
_chemical_formula_sum 'C19 H22 Cu N3 Na O8'
_chemical_formula_weight 506.93
_space_group_IT_number 14
_symmetry_cell_setting monoclinic
_symmetry_space_group_name_Hall '-P 2yn'
_symmetry_space_group_name_H-M 'P 1 21/n 1'
_atom_sites_solution_hydrogens 'C-H geom, O-H difmap'
_atom_sites_solution_primary direct
_atom_sites_solution_secondary difmap
_cell_angle_alpha 90.00
_cell_angle_beta 98.579(17)
_cell_angle_gamma 90.00
_cell_formula_units_Z 4
_cell_length_a 7.0672(10)
_cell_length_b 24.537(2)
_cell_length_c 12.0489(17)
_cell_measurement_reflns_used 8000
_cell_measurement_temperature 193(2)
_cell_measurement_theta_max 25
_cell_measurement_theta_min 2
_cell_volume 2066.0(5)
_computing_cell_refinement 'STOE CELL'
_computing_data_collection 'STOE EXPOSE'
_computing_data_reduction 'STOE X-AREA / X-RED'
_computing_molecular_graphics 'DIAMOND 3.2'
_computing_publication_material 'WinGX publication routines (Farrugia, 1999)'
_computing_structure_refinement 'SHELXL-97 (Sheldrick, 2008)'
_computing_structure_solution 'SIR92 (Giacovazzo et al, 1993)'
_diffrn_ambient_temperature 193(2)
_diffrn_measured_fraction_theta_full 1.000
_diffrn_measured_fraction_theta_max 1.000
_diffrn_measurement_device_type 'STOE IPDS 1'
_diffrn_radiation_monochromator graphite
_diffrn_radiation_source 'fine-focus sealed tube'
_diffrn_radiation_type MoK\a
_diffrn_radiation_wavelength 0.71073
_diffrn_reflns_av_R_equivalents 0.0641
_diffrn_reflns_av_sigmaI/netI 0.0568
_diffrn_reflns_limit_h_max 8
_diffrn_reflns_limit_h_min -8
_diffrn_reflns_limit_k_max 28
_diffrn_reflns_limit_k_min -29
_diffrn_reflns_limit_l_max 14
_diffrn_reflns_limit_l_min -14
_diffrn_reflns_number 17321
_diffrn_reflns_theta_full 25.00
_diffrn_reflns_theta_max 25.00
_diffrn_reflns_theta_min 1.90
_exptl_absorpt_coefficient_mu 1.132
_exptl_absorpt_correction_T_max 0.841
_exptl_absorpt_correction_T_min 0.7705
_exptl_absorpt_correction_type multi-scan
_exptl_crystal_colour colourless
_exptl_crystal_density_diffrn 1.630
_exptl_crystal_density_method 'not measured'
_exptl_crystal_description prism
_exptl_crystal_F_000 1044
_exptl_crystal_size_max 0.26
_exptl_crystal_size_mid 0.24
_exptl_crystal_size_min 0.21
_refine_diff_density_max 0.330
_refine_diff_density_min -0.426
_refine_diff_density_rms 0.066
_refine_ls_extinction_method none
_refine_ls_goodness_of_fit_ref 0.912
_refine_ls_matrix_type full
_refine_ls_number_parameters 308
_refine_ls_number_reflns 3648
_refine_ls_number_restraints 0
_refine_ls_restrained_S_all 0.912
_refine_ls_R_factor_all 0.0538
_refine_ls_R_factor_gt 0.0318
_refine_ls_shift/su_max 0.001
_refine_ls_shift/su_mean 0.000
_refine_ls_structure_factor_coef Fsqd
_refine_ls_weighting_details 'calc w=1/[\s^2^(Fo^2^)+(0.0337P)^2^+0.0000P] where P=(Fo^2^+2Fc^2^)/3'
_refine_ls_weighting_scheme calc
_refine_ls_wR_factor_gt 0.0632
_refine_ls_wR_factor_ref 0.0675
_reflns_number_gt 2654
_reflns_number_total 3648
_reflns_threshold_expression >2\s(I)
_cod_data_source_file 1.cif
_cod_data_source_block 1
_cod_original_sg_symbol_H-M 'P 21/n'
_cod_database_code 1508218

loop_
_symmetry_equiv_pos_as_xyz
'x, y, z'
'-x+1/2, y+1/2, -z+1/2'
'-x, -y, -z'
'x-1/2, -y-1/2, z-1/2'

loop_
_atom_site_label
_atom_site_type_symbol
_atom_site_fract_x
_atom_site_fract_y
_atom_site_fract_z
_atom_site_U_iso_or_equiv
_atom_site_adp_type
_atom_site_occupancy
_atom_site_symmetry_multiplicity
_atom_site_calc_flag
_atom_site_refinement_flags
_atom_site_disorder_assembly
_atom_site_disorder_group
C1 C 0.4170(3) 0.48053(11) 0.6509(2) 0.0208(6) Uani 1 1 d . A .
C2 C 0.4474(3) 0.52140(11) 0.7353(2) 0.0220(6) Uani 1 1 d . A .
C3 C 0.3672(3) 0.57252(11) 0.7175(2) 0.0264(6) Uani 1 1 d . . .
H3 H 0.3880 0.5993 0.7749 0.032 Uiso 1 1 calc R . .
C4 C 0.2552(4) 0.58486(12) 0.6147(2) 0.0292(6) Uani 1 1 d . . .
H4 H 0.2030 0.6204 0.6017 0.035 Uiso 1 1 calc R . .
C5 C 0.2209(3) 0.54599(12) 0.5331(2) 0.0271(6) Uani 1 1 d . . .
H5 H 0.1440 0.5547 0.4639 0.033 Uiso 1 1 calc R . .
C6 C 0.2981(3) 0.49296(11) 0.5502(2) 0.0210(6) Uani 1 1 d . . .
C7 C 0.2513(3) 0.45318(12) 0.4622(2) 0.0240(6) Uani 1 1 d . . .
H7 H 0.1699 0.4650 0.3966 0.029 Uiso 1 1 calc R . .
C9 C 0.2288(4) 0.36902(12) 0.3674(2) 0.0268(6) Uani 1 1 d . . .
H9A H 0.3273 0.3623 0.3186 0.032 Uiso 1 1 calc R . .
H9B H 0.1199 0.3881 0.3225 0.032 Uiso 1 1 calc R . .
C10 C 0.1612(4) 0.31511(11) 0.4099(2) 0.0290(6) Uani 1 1 d . . .
H10A H 0.1011 0.3219 0.4777 0.035 Uiso 1 1 calc R . .
H10B H 0.0624 0.2994 0.3518 0.035 Uiso 1 1 calc R . .
C11 C 0.3208(4) 0.27440(12) 0.4381(2) 0.0327(7) Uani 1 1 d . . .
H11A H 0.2696 0.2416 0.4711 0.039 Uiso 1 1 calc R . .
H11B H 0.3667 0.2631 0.3678 0.039 Uiso 1 1 calc R . .
C13 C 0.6192(4) 0.25988(11) 0.5464(2) 0.0264(6) Uani 1 1 d . . .
H13 H 0.5925 0.2243 0.5171 0.032 Uiso 1 1 calc R . .
C14 C 0.8013(4) 0.26645(11) 0.6161(2) 0.0252(6) Uani 1 1 d . . .
C15 C 0.8535(4) 0.31556(11) 0.6728(2) 0.0228(6) Uani 1 1 d . A .
C16 C 1.0399(4) 0.31969(11) 0.7356(2) 0.0239(6) Uani 1 1 d . A .
C17 C 1.1662(4) 0.27700(12) 0.7409(2) 0.0315(7) Uani 1 1 d . . .
H17 H 1.2907 0.2806 0.7826 0.038 Uiso 1 1 calc R . .
C18 C 1.1127(4) 0.22834(13) 0.6853(3) 0.0389(7) Uani 1 1 d . . .
H18 H 1.2003 0.1988 0.6896 0.047 Uiso 1 1 calc R . .
C19 C 0.9341(4) 0.22309(12) 0.6246(3) 0.0376(7) Uani 1 1 d . . .
H19 H 0.8987 0.1897 0.5874 0.045 Uiso 1 1 calc R . .
C20 C 0.6155(4) 0.54504(12) 0.9161(2) 0.0326(7) Uani 1 1 d . A .
H20A H 0.6810 0.5752 0.8843 0.049 Uiso 1 1 calc R . .
H20B H 0.7017 0.5287 0.9784 0.049 Uiso 1 1 calc R . .
H20C H 0.5009 0.5589 0.9436 0.049 Uiso 1 1 calc R . .
C21 C 1.2593(4) 0.37696(13) 0.8519(2) 0.0346(7) Uani 1 1 d . A .
H21A H 1.2751 0.3516 0.9154 0.052 Uiso 1 1 calc R . .
H21B H 1.2700 0.4145 0.8801 0.052 Uiso 1 1 calc R . .
H21C H 1.3590 0.3702 0.8052 0.052 Uiso 1 1 calc R . .
N1 N 0.8696(3) 0.38759(10) 1.0344(2) 0.0282(5) Uani 1 1 d . . .
N8 N 0.3090(3) 0.40293(9) 0.46322(17) 0.0215(5) Uani 1 1 d . . .
N12 N 0.4871(3) 0.29564(9) 0.51816(18) 0.0233(5) Uani 1 1 d . . .
O1 O 0.5031(2) 0.43339(7) 0.67197(14) 0.0238(4) Uani 1 1 d . . .
O2 O 0.5614(2) 0.50476(7) 0.83125(14) 0.0265(4) Uani 1 1 d . . .
O3 O 0.7385(3) 0.35779(7) 0.67113(15) 0.0298(4) Uani 1 1 d . . .
O4 O 1.0762(3) 0.36919(8) 0.78682(16) 0.0370(5) Uani 1 1 d . . .
O11 O 0.8995(3) 0.43698(8) 1.01450(17) 0.0389(5) Uani 1 1 d . A .
O12 O 0.7370(14) 0.3655(6) 0.9670(13) 0.040(2) Uani 0.68 1 d P A 1
O12A O 0.794(3) 0.3569(12) 0.961(3) 0.046(5) Uani 0.32 1 d P A 2
O13 O 0.9521(3) 0.36554(9) 1.11941(17) 0.0471(6) Uani 1 1 d . A .
O100 O 0.9936(3) 0.49931(9) 0.7900(2) 0.0348(5) Uani 1 1 d . . .
Na1 Na 0.78324(14) 0.42675(4) 0.80877(8) 0.0261(2) Uani 1 1 d . A .
Cu1 Cu 0.50456(4) 0.371340(13) 0.57530(3) 0.02151(10) Uani 1 1 d . A .
H101 H 1.012(5) 0.5183(16) 0.846(3) 0.053(12) Uiso 1 1 d . . .
H102 H 1.075(6) 0.5008(16) 0.756(3) 0.059(14) Uiso 1 1 d . . .

loop_
_atom_site_aniso_label
_atom_site_aniso_U_11
_atom_site_aniso_U_22
_atom_site_aniso_U_33
_atom_site_aniso_U_23
_atom_site_aniso_U_13
_atom_site_aniso_U_12
C1 0.0155(12) 0.0199(15) 0.0286(14) 0.0039(11) 0.0086(11) 0.0002(11)
C2 0.0183(13) 0.0200(15) 0.0293(14) -0.0005(11) 0.0084(11) -0.0011(11)
C3 0.0209(13) 0.0221(15) 0.0389(16) -0.0030(12) 0.0134(12) 0.0000(11)
C4 0.0210(13) 0.0209(16) 0.0473(18) 0.0040(13) 0.0103(13) 0.0050(11)
C5 0.0151(12) 0.0289(16) 0.0378(16) 0.0097(13) 0.0055(11) 0.0014(11)
C6 0.0139(12) 0.0234(15) 0.0268(14) 0.0042(11) 0.0064(11) -0.0002(10)
C7 0.0151(12) 0.0318(17) 0.0253(14) 0.0071(12) 0.0042(10) -0.0036(12)
C9 0.0240(13) 0.0336(16) 0.0222(13) -0.0036(13) 0.0011(10) -0.0051(13)
C10 0.0249(14) 0.0310(17) 0.0294(15) -0.0042(13) -0.0014(12) -0.0079(12)
C11 0.0288(15) 0.0301(17) 0.0368(17) -0.0083(13) -0.0032(13) -0.0083(13)
C13 0.0335(15) 0.0187(15) 0.0270(15) -0.0047(11) 0.0042(12) -0.0033(12)
C14 0.0312(15) 0.0182(15) 0.0259(14) -0.0015(11) 0.0028(12) 0.0047(12)
C15 0.0273(14) 0.0199(15) 0.0213(14) 0.0012(11) 0.0034(11) 0.0027(11)
C16 0.0285(14) 0.0199(15) 0.0226(14) -0.0005(11) 0.0015(11) 0.0006(11)
C17 0.0266(15) 0.0295(17) 0.0374(17) -0.0007(13) 0.0014(12) 0.0050(13)
C18 0.0374(16) 0.0298(18) 0.0475(19) -0.0069(14) -0.0005(14) 0.0151(14)
C19 0.0459(18) 0.0234(16) 0.0411(18) -0.0094(14) -0.0013(15) 0.0074(14)
C20 0.0363(16) 0.0273(16) 0.0339(16) -0.0120(13) 0.0036(13) 0.0012(13)
C21 0.0319(15) 0.0344(18) 0.0331(15) 0.0010(14) -0.0094(12) -0.0049(14)
N1 0.0299(13) 0.0246(15) 0.0302(14) 0.0014(11) 0.0051(11) 0.0012(10)
N8 0.0186(11) 0.0241(14) 0.0216(11) -0.0009(9) 0.0026(9) -0.0046(9)
N12 0.0242(11) 0.0208(12) 0.0243(12) -0.0025(10) 0.0021(9) -0.0034(10)
O1 0.0267(9) 0.0193(10) 0.0245(10) -0.0020(8) 0.0006(8) 0.0053(8)
O2 0.0299(10) 0.0222(11) 0.0265(10) -0.0054(8) 0.0012(8) 0.0021(8)
O3 0.0299(10) 0.0208(11) 0.0347(11) -0.0081(8) -0.0081(8) 0.0075(8)
O4 0.0323(10) 0.0259(11) 0.0471(12) -0.0093(10) -0.0124(9) 0.0020(9)
O11 0.0500(13) 0.0208(12) 0.0431(12) 0.0048(9) -0.0022(10) -0.0085(10)
O12 0.036(4) 0.028(5) 0.052(3) -0.002(3) -0.009(3) -0.006(3)
O12A 0.074(15) 0.017(6) 0.038(7) -0.001(5) -0.020(10) 0.005(9)
O13 0.0602(14) 0.0401(14) 0.0367(12) 0.0134(11) -0.0064(10) 0.0001(12)
O100 0.0320(12) 0.0333(13) 0.0411(14) -0.0019(11) 0.0120(11) -0.0089(10)
Na1 0.0288(5) 0.0203(6) 0.0275(6) -0.0028(4) -0.0010(4) -0.0003(5)
Cu1 0.02168(15) 0.01838(17) 0.02325(16) -0.00259(15) -0.00061(11) 0.00065(15)

loop_
_atom_type_symbol
_atom_type_description
_atom_type_scat_dispersion_real
_atom_type_scat_dispersion_imag
_atom_type_scat_source
C C 0.0033 0.0016 'International Tables Vol C Tables 4.2.6.8 and 6.1.1.4'
H H 0.0000 0.0000 'International Tables Vol C Tables 4.2.6.8 and 6.1.1.4'
N N 0.0061 0.0033 'International Tables Vol C Tables 4.2.6.8 and 6.1.1.4'
O O 0.0106 0.0060 'International Tables Vol C Tables 4.2.6.8 and 6.1.1.4'
Na Na 0.0362 0.0249 'International Tables Vol C Tables 4.2.6.8 and 6.1.1.4'
Cu Cu 0.3201 1.2651 'International Tables Vol C Tables 4.2.6.8 and 6.1.1.4'

loop_
_geom_angle_atom_site_label_1
_geom_angle_atom_site_label_2
_geom_angle_atom_site_label_3
_geom_angle
O1 C1 C6 124.0(2)
O1 C1 C2 117.8(2)
C6 C1 C2 118.2(2)
O2 C2 C3 125.4(2)
O2 C2 C1 113.6(2)
C3 C2 C1 121.0(2)
C2 C3 C4 120.0(3)
C2 C3 H3 120.0
C4 C3 H3 120.0
C5 C4 C3 120.1(3)
C5 C4 H4 119.9
C3 C4 H4 119.9
C4 C5 C6 121.0(3)
C4 C5 H5 119.5
C6 C5 H5 119.5
C1 C6 C5 119.6(2)
C1 C6 C7 122.1(2)
C5 C6 C7 118.3(2)
N8 C7 C6 126.7(2)
N8 C7 H7 116.6
C6 C7 H7 116.6
N8 C9 C10 109.4(2)
N8 C9 H9A 109.8
C10 C9 H9A 109.8
N8 C9 H9B 109.8
C10 C9 H9B 109.8
H9A C9 H9B 108.2
C11 C10 C9 113.0(2)
C11 C10 H10A 109.0
C9 C10 H10A 109.0
C11 C10 H10B 109.0
C9 C10 H10B 109.0
H10A C10 H10B 107.8
N12 C11 C10 113.8(2)
N12 C11 H11A 108.8
C10 C11 H11A 108.8
N12 C11 H11B 108.8
C10 C11 H11B 108.8
H11A C11 H11B 107.7
N12 C13 C14 128.9(2)
N12 C13 H13 115.6
C14 C13 H13 115.6
C15 C14 C19 119.2(2)
C15 C14 C13 121.8(2)
C19 C14 C13 119.0(2)
O3 C15 C14 123.4(2)
O3 C15 C16 118.3(2)
C14 C15 C16 118.3(2)
O4 C16 C17 125.4(2)
O4 C16 C15 113.5(2)
C17 C16 C15 121.0(3)
C16 C17 C18 120.3(3)
C16 C17 H17 119.9
C18 C17 H17 119.9
C19 C18 C17 120.1(3)
C19 C18 H18 120.0
C17 C18 H18 120.0
C18 C19 C14 121.2(3)
C18 C19 H19 119.4
C14 C19 H19 119.4
O2 C20 H20A 109.5
O2 C20 H20B 109.5
H20A C20 H20B 109.5
O2 C20 H20C 109.5
H20A C20 H20C 109.5
H20B C20 H20C 109.5
O4 C21 H21A 109.5
O4 C21 H21B 109.5
H21A C21 H21B 109.5
O4 C21 H21C 109.5
H21A C21 H21C 109.5
H21B C21 H21C 109.5
O12A N1 O13 115.9(13)
O12A N1 O11 121.4(14)
O13 N1 O11 120.8(2)
O12A N1 O12 21.6(11)
O13 N1 O12 124.1(7)
O11 N1 O12 114.8(7)
O12A N1 Na1 60.6(14)
O13 N1 Na1 161.62(18)
O11 N1 Na1 60.92(13)
O12 N1 Na1 60.2(7)
C7 N8 C9 116.6(2)
C7 N8 Cu1 125.13(18)
C9 N8 Cu1 118.16(17)
C13 N12 C11 113.6(2)
C13 N12 Cu1 122.82(18)
C11 N12 Cu1 123.56(17)
C1 O1 Cu1 128.75(16)
C1 O1 Na1 120.42(16)
Cu1 O1 Na1 106.65(8)
C2 O2 C20 117.2(2)
C2 O2 Na1 115.72(15)
C20 O2 Na1 119.84(15)
C15 O3 Cu1 128.83(17)
C15 O3 Na1 122.48(16)
Cu1 O3 Na1 108.38(8)
C16 O4 C21 117.5(2)
C16 O4 Na1 115.93(15)
C21 O4 Na1 123.64(17)
N1 O11 Na1 93.01(15)
N1 O12 Na1 93.6(8)
N1 O12A Na1 94.1(17)
Na1 O100 H101 112(3)
Na1 O100 H102 129(3)
H101 O100 H102 112(4)
O100 Na1 O3 119.74(9)
O100 Na1 O1 110.68(8)
O3 Na1 O1 63.41(7)
O100 Na1 O12 133.5(3)
O3 Na1 O12 95.0(3)
O1 Na1 O12 112.4(3)
O100 Na1 O12A 129.7(7)
O3 Na1 O12A 90.6(7)
O1 Na1 O12A 119.0(6)
O12 Na1 O12A 10.8(5)
O100 Na1 O11 84.29(9)
O3 Na1 O11 139.28(8)
O1 Na1 O11 142.47(8)
O12 Na1 O11 50.5(3)
O12A Na1 O11 51.3(7)
O100 Na1 O2 81.22(8)
O3 Na1 O2 127.00(7)
O1 Na1 O2 63.63(6)
O12 Na1 O2 102.8(2)
O12A Na1 O2 113.2(5)
O11 Na1 O2 86.27(7)
O100 Na1 O4 82.80(8)
O3 Na1 O4 63.62(6)
O1 Na1 O4 124.65(7)
O12 Na1 O4 86.9(2)
O12A Na1 O4 76.1(4)
O11 Na1 O4 90.38(7)
O2 Na1 O4 163.92(7)
O100 Na1 N1 107.28(9)
O3 Na1 N1 114.49(8)
O1 Na1 N1 135.80(7)
O12 Na1 N1 26.2(3)
O12A Na1 N1 25.3(7)
O11 Na1 N1 26.07(6)
O2 Na1 N1 101.61(7)
O4 Na1 N1 81.45(7)
O100 Na1 Cu1 120.68(7)
O3 Na1 Cu1 31.37(5)
O1 Na1 Cu1 32.05(4)
O12 Na1 Cu1 105.2(3)
O12A Na1 Cu1 106.1(7)
O11 Na1 Cu1 154.99(6)
O2 Na1 Cu1 95.63(5)
O4 Na1 Cu1 94.04(5)
N1 Na1 Cu1 130.91(6)
O3 Cu1 O1 81.53(7)
O3 Cu1 N8 163.02(9)
O1 Cu1 N8 92.16(8)
O3 Cu1 N12 92.90(8)
O1 Cu1 N12 161.98(8)
N8 Cu1 N12 97.57(9)
O3 Cu1 Na1 40.25(6)
O1 Cu1 Na1 41.30(5)
N8 Cu1 Na1 131.85(7)
N12 Cu1 Na1 130.52(7)

loop_
_geom_bond_atom_site_label_1
_geom_bond_atom_site_label_2
_geom_bond_distance
C1 O1 1.314(3)
C1 C6 1.403(4)
C1 C2 1.422(4)
C2 O2 1.368(3)
C2 C3 1.380(4)
C3 C4 1.400(4)
C3 H3 0.9500
C4 C5 1.365(4)
C4 H4 0.9500
C5 C6 1.414(4)
C5 H5 0.9500
C6 C7 1.443(4)
C7 N8 1.298(3)
C7 H7 0.9500
C9 N8 1.467(3)
C9 C10 1.521(4)
C9 H9A 0.9900
C9 H9B 0.9900
C10 C11 1.507(4)
C10 H10A 0.9900
C10 H10B 0.9900
C11 N12 1.499(3)
C11 H11A 0.9900
C11 H11B 0.9900
C13 N12 1.289(3)
C13 C14 1.437(4)
C13 H13 0.9500
C14 C15 1.407(4)
C14 C19 1.412(4)
C15 O3 1.315(3)
C15 C16 1.422(4)
C16 O4 1.369(3)
C16 C17 1.372(4)
C17 C18 1.393(4)
C17 H17 0.9500
C18 C19 1.367(4)
C18 H18 0.9500
C19 H19 0.9500
C20 O2 1.432(3)
C20 H20A 0.9800
C20 H20B 0.9800
C20 H20C 0.9800
C21 O4 1.422(3)
C21 H21A 0.9800
C21 H21B 0.9800
C21 H21C 0.9800
N1 O12A 1.22(3)
N1 O13 1.226(3)
N1 O11 1.260(3)
N1 O12 1.267(14)
N1 Na1 2.862(3)
N8 Cu1 1.944(2)
N12 Cu1 1.978(2)
O1 Cu1 1.9177(17)
O1 Na1 2.385(2)
O2 Na1 2.515(2)
O3 Cu1 1.8993(18)
O3 Na1 2.357(2)
O4 Na1 2.552(2)
O11 Na1 2.505(2)
O12 Na1 2.488(15)
O12A Na1 2.50(3)
O100 Na1 2.352(2)
O100 H101 0.82(4)
O100 H102 0.76(4)
Na1 Cu1 3.4623(12)

loop_
_geom_hbond_atom_site_label_D
_geom_hbond_atom_site_label_H
_geom_hbond_atom_site_label_A
_geom_hbond_distance_DH
_geom_hbond_distance_HA
_geom_hbond_distance_DA
_geom_hbond_angle_DHA
_geom_hbond_site_symmetry_A
O100 H101 O11 0.82(4) 2.02(4) 2.834(3) 171(3) 3_767

loop_
_geom_torsion_atom_site_label_1
_geom_torsion_atom_site_label_2
_geom_torsion_atom_site_label_3
_geom_torsion_atom_site_label_4
_geom_torsion
O1 C1 C2 O2 -2.0(3)
C6 C1 C2 O2 178.4(2)
O1 C1 C2 C3 177.6(2)
C6 C1 C2 C3 -2.0(3)
O2 C2 C3 C4 179.0(2)
C1 C2 C3 C4 -0.5(4)
C2 C3 C4 C5 1.8(4)
C3 C4 C5 C6 -0.4(4)
O1 C1 C6 C5 -176.3(2)
C2 C1 C6 C5 3.3(3)
O1 C1 C6 C7 3.6(4)
C2 C1 C6 C7 -176.8(2)
C4 C5 C6 C1 -2.1(4)
C4 C5 C6 C7 178.0(2)
C1 C6 C7 N8 0.1(4)
C5 C6 C7 N8 179.9(2)
N8 C9 C10 C11 -82.1(3)
C9 C10 C11 N12 53.7(3)
N12 C13 C14 C15 5.4(4)
N12 C13 C14 C19 -172.2(3)
C19 C14 C15 O3 -179.0(3)
C13 C14 C15 O3 3.4(4)
C19 C14 C15 C16 0.7(4)
C13 C14 C15 C16 -176.9(2)
O3 C15 C16 O4 -0.6(3)
C14 C15 C16 O4 179.6(2)
O3 C15 C16 C17 179.8(2)
C14 C15 C16 C17 0.1(4)
O4 C16 C17 C18 179.8(3)
C15 C16 C17 C18 -0.7(4)
C16 C17 C18 C19 0.4(5)
C17 C18 C19 C14 0.4(5)
C15 C14 C19 C18 -1.0(4)
C13 C14 C19 C18 176.7(3)
C6 C7 N8 C9 175.0(2)
C6 C7 N8 Cu1 -9.7(4)
C10 C9 N8 C7 -132.2(2)
C10 C9 N8 Cu1 52.1(2)
C14 C13 N12 C11 176.5(3)
C14 C13 N12 Cu1 -3.3(4)
C10 C11 N12 C13 176.7(2)
C10 C11 N12 Cu1 -3.5(3)
C6 C1 O1 Cu1 3.2(3)
C2 C1 O1 Cu1 -176.44(16)
C6 C1 O1 Na1 156.98(18)
C2 C1 O1 Na1 -22.6(3)
C3 C2 O2 C20 -5.8(3)
C1 C2 O2 C20 173.7(2)
C3 C2 O2 Na1 -156.2(2)
C1 C2 O2 Na1 23.3(2)
C14 C15 O3 Cu1 -13.6(4)
C16 C15 O3 Cu1 166.70(18)
C14 C15 O3 Na1 159.3(2)
C16 C15 O3 Na1 -20.4(3)
C17 C16 O4 C21 -0.7(4)
C15 C16 O4 C21 179.8(2)
C17 C16 O4 Na1 -162.0(2)
C15 C16 O4 Na1 18.5(3)
O12A N1 O11 Na1 -4.5(11)
O13 N1 O11 Na1 158.9(2)
O12 N1 O11 Na1 -27.9(6)
O12A N1 O12 Na1 -85(6)
O13 N1 O12 Na1 -158.9(3)
O11 N1 O12 Na1 28.1(5)
O13 N1 O12A Na1 -159.6(3)
O11 N1 O12A Na1 4.5(11)
O12 N1 O12A Na1 83(5)
C15 O3 Na1 O100 84.8(2)
Cu1 O3 Na1 O100 -101.06(11)
C15 O3 Na1 O1 -175.5(2)
Cu1 O3 Na1 O1 -1.33(8)
C15 O3 Na1 O12 -62.9(3)
Cu1 O3 Na1 O12 111.2(2)
C15 O3 Na1 O12A -53.0(5)
Cu1 O3 Na1 O12A 121.1(5)
C15 O3 Na1 O11 -34.4(3)
Cu1 O3 Na1 O11 139.73(10)
C15 O3 Na1 O2 -173.06(17)
Cu1 O3 Na1 O2 1.09(14)
C15 O3 Na1 O4 21.18(18)
Cu1 O3 Na1 O4 -164.67(12)
C15 O3 Na1 N1 -44.7(2)
Cu1 O3 Na1 N1 129.43(9)
C15 O3 Na1 Cu1 -174.1(3)
C1 O1 Na1 O100 -43.80(19)
Cu1 O1 Na1 O100 115.13(10)
C1 O1 Na1 O3 -157.62(19)
Cu1 O1 Na1 O3 1.31(8)
C1 O1 Na1 O12 118.2(3)
Cu1 O1 Na1 O12 -82.9(3)
C1 O1 Na1 O12A 127.7(6)
Cu1 O1 Na1 O12A -73.4(6)
C1 O1 Na1 O11 64.7(2)
Cu1 O1 Na1 O11 -136.40(11)
C1 O1 Na1 O2 24.53(16)
Cu1 O1 Na1 O2 -176.53(10)
C1 O1 Na1 O4 -139.43(16)
Cu1 O1 Na1 O4 19.50(12)
C1 O1 Na1 N1 103.73(18)
Cu1 O1 Na1 N1 -97.34(11)
C1 O1 Na1 Cu1 -158.9(2)
N1 O12 Na1 O100 -0.3(6)
N1 O12 Na1 O3 140.0(4)
N1 O12 Na1 O1 -156.8(4)
N1 O12 Na1 O12A 74(5)
N1 O12 Na1 O11 -16.2(3)
N1 O12 Na1 O2 -90.3(4)
N1 O12 Na1 O4 76.8(4)
N1 O12 Na1 Cu1 170.2(4)
N1 O12A Na1 O100 31.3(12)
N1 O12A Na1 O3 162.0(9)
N1 O12A Na1 O1 -138.4(8)
N1 O12A Na1 O12 -84(5)
N1 O12A Na1 O11 -2.5(6)
N1 O12A Na1 O2 -66.7(10)
N1 O12A Na1 O4 99.4(9)
N1 O12A Na1 Cu1 -170.3(8)
N1 O11 Na1 O100 -152.13(16)
N1 O11 Na1 O3 -21.7(2)
N1 O11 Na1 O1 90.97(18)
N1 O11 Na1 O12 16.3(3)
N1 O11 Na1 O12A 2.4(6)
N1 O11 Na1 O2 126.33(15)
N1 O11 Na1 O4 -69.40(15)
N1 O11 Na1 Cu1 31.0(2)
C2 O2 Na1 O100 93.87(17)
C20 O2 Na1 O100 -55.69(19)
C2 O2 Na1 O3 -26.9(2)
C20 O2 Na1 O3 -176.50(17)
C2 O2 Na1 O1 -24.52(15)
C20 O2 Na1 O1 -174.08(19)
C2 O2 Na1 O12 -133.3(4)
C20 O2 Na1 O12 77.1(4)
C2 O2 Na1 O12A -136.6(8)
C20 O2 Na1 O12A 73.9(8)
C2 O2 Na1 O11 178.65(16)
C20 O2 Na1 O11 29.10(18)
C2 O2 Na1 O4 100.3(3)
C20 O2 Na1 O4 -49.2(4)
C2 O2 Na1 N1 -160.16(16)
C20 O2 Na1 N1 50.28(19)
C2 O2 Na1 Cu1 -26.37(16)
C20 O2 Na1 Cu1 -175.93(17)
C16 O4 Na1 O100 -148.61(18)
C21 O4 Na1 O100 51.4(2)
C16 O4 Na1 O3 -20.24(16)
C21 O4 Na1 O3 179.8(2)
C16 O4 Na1 O1 -38.4(2)
C21 O4 Na1 O1 161.63(19)
C16 O4 Na1 O12 76.8(4)
C21 O4 Na1 O12 -83.1(4)
C16 O4 Na1 O12A 77.4(7)
C21 O4 Na1 O12A -82.5(8)
C16 O4 Na1 O11 127.19(18)
C21 O4 Na1 O11 -32.8(2)
C16 O4 Na1 O2 -155.1(2)
C21 O4 Na1 O2 45.0(4)
C16 O4 Na1 N1 102.62(18)
C21 O4 Na1 N1 -57.4(2)
C16 O4 Na1 Cu1 -28.17(17)
C21 O4 Na1 Cu1 171.9(2)
O12A N1 Na1 O100 -155.3(10)
O13 N1 Na1 O100 -71.4(6)
O11 N1 Na1 O100 29.15(17)
O12 N1 Na1 O100 179.8(5)
O12A N1 Na1 O3 -19.8(10)
O13 N1 Na1 O3 64.1(6)
O11 N1 Na1 O3 164.60(15)
O12 N1 Na1 O3 -44.7(5)
O12A N1 Na1 O1 56.5(10)
O13 N1 Na1 O1 140.4(6)
O11 N1 Na1 O1 -119.11(16)
O12 N1 Na1 O1 31.5(5)
O12A N1 Na1 O12 24.9(12)
O13 N1 Na1 O12 108.8(8)
O11 N1 Na1 O12 -150.7(5)
O13 N1 Na1 O12A 83.9(12)
O11 N1 Na1 O12A -175.6(10)
O12 N1 Na1 O12A -24.9(13)
O12A N1 Na1 O11 175.6(10)
O13 N1 Na1 O11 -100.5(6)
O12 N1 Na1 O11 150.7(5)
O12A N1 Na1 O2 120.4(10)
O13 N1 Na1 O2 -155.7(6)
O11 N1 Na1 O2 -55.15(16)
O12 N1 Na1 O2 95.5(5)
O12A N1 Na1 O4 -75.6(10)
O13 N1 Na1 O4 8.3(6)
O11 N1 Na1 O4 108.81(15)
O12 N1 Na1 O4 -100.5(5)
O12A N1 Na1 Cu1 12.3(10)
O13 N1 Na1 Cu1 96.2(6)
O11 N1 Na1 Cu1 -163.25(13)
O12 N1 Na1 Cu1 -12.6(5)
C15 O3 Cu1 O1 175.2(2)
Na1 O3 Cu1 O1 1.50(9)
C15 O3 Cu1 N8 -115.8(3)
Na1 O3 Cu1 N8 70.6(3)
C15 O3 Cu1 N12 12.4(2)
Na1 O3 Cu1 N12 -161.28(9)
C15 O3 Cu1 Na1 173.7(3)
C1 O1 Cu1 O3 155.1(2)
Na1 O1 Cu1 O3 -1.47(8)
C1 O1 Cu1 N8 -9.0(2)
Na1 O1 Cu1 N8 -165.63(9)
C1 O1 Cu1 N12 -131.9(3)
Na1 O1 Cu1 N12 71.5(3)
C1 O1 Cu1 Na1 156.6(2)
C7 N8 Cu1 O3 -55.7(4)
C9 N8 Cu1 O3 119.6(3)
C7 N8 Cu1 O1 11.9(2)
C9 N8 Cu1 O1 -172.84(17)
C7 N8 Cu1 N12 176.7(2)
C9 N8 Cu1 N12 -8.03(18)
C7 N8 Cu1 Na1 -0.8(2)
C9 N8 Cu1 Na1 174.46(13)
C13 N12 Cu1 O3 -3.9(2)
C11 N12 Cu1 O3 176.3(2)
C13 N12 Cu1 O1 -75.2(3)
C11 N12 Cu1 O1 105.0(3)
C13 N12 Cu1 N8 162.7(2)
C11 N12 Cu1 N8 -17.1(2)
C13 N12 Cu1 Na1 -19.8(2)
C11 N12 Cu1 Na1 160.48(17)
O100 Na1 Cu1 O3 97.76(13)
O1 Na1 Cu1 O3 177.75(13)
O12 Na1 Cu1 O3 -74.2(2)
O12A Na1 Cu1 O3 -63.0(4)
O11 Na1 Cu1 O3 -85.88(17)
O2 Na1 Cu1 O3 -179.13(11)
O4 Na1 Cu1 O3 13.73(10)
N1 Na1 Cu1 O3 -68.45(12)
O100 Na1 Cu1 O1 -80.00(11)
O3 Na1 Cu1 O1 -177.75(13)
O12 Na1 Cu1 O1 108.1(2)
O12A Na1 Cu1 O1 119.2(4)
O11 Na1 Cu1 O1 96.37(17)
O2 Na1 Cu1 O1 3.12(9)
O4 Na1 Cu1 O1 -164.02(10)
N1 Na1 Cu1 O1 113.80(11)
O100 Na1 Cu1 N8 -60.55(12)
O3 Na1 Cu1 N8 -158.30(12)
O1 Na1 Cu1 N8 19.45(12)
O12 Na1 Cu1 N8 127.5(2)
O12A Na1 Cu1 N8 138.7(4)
O11 Na1 Cu1 N8 115.82(16)
O2 Na1 Cu1 N8 22.57(10)
O4 Na1 Cu1 N8 -144.57(9)
N1 Na1 Cu1 N8 133.25(10)
O100 Na1 Cu1 N12 122.70(11)
O3 Na1 Cu1 N12 24.94(13)
O1 Na1 Cu1 N12 -157.30(11)
O12 Na1 Cu1 N12 -49.2(2)
O12A Na1 Cu1 N12 -38.1(4)
O11 Na1 Cu1 N12 -60.93(17)
O2 Na1 Cu1 N12 -154.18(9)
O4 Na1 Cu1 N12 38.68(10)
N1 Na1 Cu1 N12 -43.50(11)
